data_7116354
loop_
_publ_author_name
'Digambar Balaji Shinde'
'Sharath Kandambeth'
'Pradip Pachfule'
'Raya Rahul Kumar'
'Rahul Banerjee'

_publ_section_title
;
 Bifunctional covalent organic frameworks with two dimensional
 organocatalytic micropores
;
_journal_name_full Chem.Commun.
_journal_page_first 310
_journal_paper_doi 10.1039/C4CC07104B
_journal_volume 51
_journal_year 2015
_chemical_formula_moiety 'C22 H20 N2 O2'
_chemical_formula_sum 'C22 H20 N2 O2'
_chemical_formula_weight 344.40
_chemical_name_common 2,3dmatphmonomer
_space_group_IT_number 60
_symmetry_cell_setting orthorhombic
_symmetry_space_group_name_Hall '-P 2n 2ab'
_symmetry_space_group_name_H-M 'P b c n'
_atom_sites_solution_hydrogens geom
_atom_sites_solution_primary direct
_atom_sites_solution_secondary difmap
_audit_creation_method SHELXL-97
_cell_angle_alpha 90.00
_cell_angle_beta 90.00
_cell_angle_gamma 90.00
_cell_formula_units_Z 4
_cell_length_a 15.715(3)
_cell_length_b 12.1408(14)
_cell_length_c 9.9342(12)
_cell_measurement_temperature 293(2)
_cell_measurement_theta_max 29.00
_cell_measurement_theta_min 2.47
_cell_volume 1895.4(5)
_computing_structure_refinement 'SHELXL-97 (Sheldrick, 1997)'
_computing_structure_solution 'SHELXS-97 (Sheldrick, 1990)'
_diffrn_ambient_temperature 293(2)
_diffrn_measured_fraction_theta_full 0.984
_diffrn_measured_fraction_theta_max 0.873
_diffrn_radiation_monochromator graphite
_diffrn_radiation_source 'fine-focus sealed tube'
_diffrn_radiation_type MoK\a
_diffrn_radiation_wavelength 0.71073
_diffrn_reflns_av_R_equivalents 0.1175
_diffrn_reflns_av_sigmaI/netI 0.0615
_diffrn_reflns_limit_h_max 21
_diffrn_reflns_limit_h_min -20
_diffrn_reflns_limit_k_max 16
_diffrn_reflns_limit_k_min -14
_diffrn_reflns_limit_l_max 13
_diffrn_reflns_limit_l_min -13
_diffrn_reflns_number 7652
_diffrn_reflns_theta_full 25.00
_diffrn_reflns_theta_max 29.00
_diffrn_reflns_theta_min 2.95
_exptl_absorpt_coefficient_mu 0.078
_exptl_absorpt_correction_T_max 0.986
_exptl_absorpt_correction_T_min 0.981
_exptl_absorpt_correction_type multi-scan
_exptl_absorpt_process_details 'Blessing, Acta Cryst. (1995) A51 33-58'
_exptl_crystal_colour colorless
_exptl_crystal_density_diffrn 1.207
_exptl_crystal_density_method 'not measured'
_exptl_crystal_description Rod
_exptl_crystal_F_000 728
_exptl_crystal_size_max 0.35
_exptl_crystal_size_mid 0.21
_exptl_crystal_size_min 0.18
_refine_diff_density_max 0.252
_refine_diff_density_min -0.236
_refine_diff_density_rms 0.058
_refine_ls_extinction_method none
_refine_ls_goodness_of_fit_ref 1.082
_refine_ls_hydrogen_treatment mixed
_refine_ls_matrix_type full
_refine_ls_number_parameters 119
_refine_ls_number_reflns 2208
_refine_ls_number_restraints 0
_refine_ls_restrained_S_all 1.082
_refine_ls_R_factor_all 0.1355
_refine_ls_R_factor_gt 0.0883
_refine_ls_shift/su_max 0.018
_refine_ls_shift/su_mean 0.003
_refine_ls_structure_factor_coef Fsqd
_refine_ls_weighting_details 'calc w=1/[\s^2^(Fo^2^)+(0.2000P)^2^+0.0000P] where P=(Fo^2^+2Fc^2^)/3'
_refine_ls_weighting_scheme calc
_refine_ls_wR_factor_gt 0.2742
_refine_ls_wR_factor_ref 0.3453
_reflns_number_gt 1194
_reflns_number_total 2527
_reflns_threshold_expression >2sigma(I)
_cod_data_source_file c4cc07104b21.cif
_cod_data_source_block 2,3dmatphmonomer
_cod_database_code 7116354

loop_
_symmetry_equiv_pos_as_xyz
'x, y, z'
'-x+1/2, -y+1/2, z+1/2'
'x+1/2, -y+1/2, -z'
'-x, y, -z+1/2'
'-x, -y, -z'
'x-1/2, y-1/2, -z-1/2'
'-x-1/2, y-1/2, z'
'x, -y, z-1/2'

loop_
_atom_site_label
_atom_site_type_symbol
_atom_site_fract_x
_atom_site_fract_y
_atom_site_fract_z
_atom_site_U_iso_or_equiv
_atom_site_adp_type
_atom_site_occupancy
_atom_site_symmetry_multiplicity
_atom_site_calc_flag
_atom_site_refinement_flags
O5 O 0.06844(12) 0.22930(15) -0.16148(19) 0.0748(8) Uani 1 1 d .
N4 N 0.16667(16) -0.06442(16) -0.0121(2) 0.0691(8) Uani 1 1 d .
C1 C 0.06745(16) 0.0294(2) -0.1560(2) 0.0604(8) Uani 1 1 d .
C3 C 0.23397(18) -0.0692(2) 0.0860(3) 0.0658(8) Uani 1 1 d .
C6 C 0.03393(17) -0.0693(2) -0.2045(3) 0.0663(8) Uani 1 1 d .
H6 H 0.0570 -0.1359 -0.1760 0.080 Uiso 1 1 calc R
C9 C 0.13766(16) 0.0268(2) -0.0548(3) 0.0650(8) Uani 1 1 d .
H9 H 0.1603 0.0925 -0.0227 0.078 Uiso 1 1 calc R
C10 C 0.03373(15) 0.1291(2) -0.2031(2) 0.0603(8) Uani 1 1 d .
C13 C 0.2909(3) 0.0150(3) 0.1143(4) 0.0952(12) Uani 1 1 d .
H13 H 0.2866 0.0815 0.0683 0.114 Uiso 1 1 calc R
C15 C 0.3542(2) 0.0013(4) 0.2109(4) 0.1134(14) Uani 1 1 d .
H15 H 0.3914 0.0588 0.2297 0.136 Uiso 1 1 calc R
C16 C 0.2427(2) -0.1676(2) 0.1571(3) 0.0828(10) Uani 1 1 d .
H16 H 0.2056 -0.2255 0.1393 0.099 Uiso 1 1 calc R
C17 C 0.3053(2) -0.1808(3) 0.2533(4) 0.0990(12) Uani 1 1 d .
H17 H 0.3095 -0.2464 0.3014 0.119 Uiso 1 1 calc R
C18 C 0.3617(3) -0.0956(4) 0.2776(4) 0.0998(11) Uani 1 1 d .
H18 H 0.4052 -0.1049 0.3401 0.120 Uiso 1 1 calc R
C20 C 0.0243(3) 0.2848(3) -0.0562(3) 0.0948(12) Uani 1 1 d .
H20A H 0.0278 0.2421 0.0250 0.142 Uiso 1 1 calc R
H20B H -0.0343 0.2938 -0.0810 0.142 Uiso 1 1 calc R
H20C H 0.0496 0.3557 -0.0416 0.142 Uiso 1 1 calc R

loop_
_atom_site_aniso_label
_atom_site_aniso_U_11
_atom_site_aniso_U_22
_atom_site_aniso_U_33
_atom_site_aniso_U_23
_atom_site_aniso_U_13
_atom_site_aniso_U_12
O5 0.0796(16) 0.0611(12) 0.0836(15) -0.0097(9) 0.0058(10) -0.0074(8)
N4 0.0750(16) 0.0647(14) 0.0676(14) -0.0019(10) -0.0017(10) 0.0003(11)
C1 0.0625(17) 0.0606(15) 0.0581(16) -0.0010(10) 0.0088(11) 0.0001(11)
C3 0.0728(18) 0.0669(16) 0.0578(15) -0.0002(11) 0.0032(11) 0.0066(13)
C6 0.077(2) 0.0562(15) 0.0660(17) 0.0025(10) 0.0043(12) 0.0045(12)
C9 0.0661(17) 0.0644(15) 0.0645(16) -0.0028(12) 0.0070(12) 0.0012(13)
C10 0.0636(18) 0.0557(15) 0.0617(15) -0.0029(10) 0.0104(11) -0.0020(11)
C13 0.127(3) 0.0712(18) 0.088(2) 0.0126(16) -0.038(2) -0.0176(18)
C15 0.129(4) 0.114(3) 0.096(3) 0.006(2) -0.047(2) -0.024(2)
C16 0.078(2) 0.0658(18) 0.105(3) 0.0081(16) -0.0015(15) 0.0109(14)
C17 0.090(3) 0.101(3) 0.106(3) 0.028(2) -0.0016(19) 0.023(2)
C18 0.094(3) 0.126(3) 0.080(2) 0.007(2) -0.0168(18) 0.009(2)
C20 0.134(3) 0.0745(19) 0.076(2) -0.0099(15) 0.0187(19) -0.0047(19)

loop_
_atom_type_symbol
_atom_type_description
_atom_type_scat_dispersion_real
_atom_type_scat_dispersion_imag
_atom_type_scat_source
C C 0.0033 0.0016 'International Tables Vol C Tables 4.2.6.8 and 6.1.1.4'
H H 0.0000 0.0000 'International Tables Vol C Tables 4.2.6.8 and 6.1.1.4'
N N 0.0061 0.0033 'International Tables Vol C Tables 4.2.6.8 and 6.1.1.4'
O O 0.0106 0.0060 'International Tables Vol C Tables 4.2.6.8 and 6.1.1.4'

loop_
_geom_angle_atom_site_label_1
_geom_angle_atom_site_label_2
_geom_angle_atom_site_label_3
_geom_angle
_geom_angle_site_symmetry_1
_geom_angle_site_symmetry_3
C10 O5 C20 116.0(2) . .
C9 N4 C3 121.7(2) . .
C6 C1 C10 119.0(3) . .
C6 C1 C9 119.6(2) . .
C10 C1 C9 121.4(2) . .
C13 C3 C16 117.8(3) . .
C13 C3 N4 125.5(2) . .
C16 C3 N4 116.7(2) . .
C1 C6 C6 120.76(16) . 4_554
C1 C6 H6 119.6 . .
C6 C6 H6 119.6 4_554 .
N4 C9 C1 120.5(2) . .
N4 C9 H9 119.7 . .
C1 C9 H9 119.7 . .
O5 C10 C1 120.4(2) . .
O5 C10 C10 119.28(14) . 4_554
C1 C10 C10 120.26(15) . 4_554
C3 C13 C15 120.8(3) . .
C3 C13 H13 119.6 . .
C15 C13 H13 119.6 . .
C18 C15 C13 120.2(3) . .
C18 C15 H15 119.9 . .
C13 C15 H15 119.9 . .
C17 C16 C3 121.4(3) . .
C17 C16 H16 119.3 . .
C3 C16 H16 119.3 . .
C16 C17 C18 119.3(3) . .
C16 C17 H17 120.3 . .
C18 C17 H17 120.3 . .
C15 C18 C17 120.5(3) . .
C15 C18 H18 119.7 . .
C17 C18 H18 119.7 . .
O5 C20 H20A 109.5 . .
O5 C20 H20B 109.5 . .
H20A C20 H20B 109.5 . .
O5 C20 H20C 109.5 . .
H20A C20 H20C 109.5 . .
H20B C20 H20C 109.5 . .

loop_
_geom_bond_atom_site_label_1
_geom_bond_atom_site_label_2
_geom_bond_distance
_geom_bond_site_symmetry_2
O5 C10 1.395(3) .
O5 C20 1.424(4) .
N4 C9 1.271(3) .
N4 C3 1.439(3) .
C1 C6 1.395(3) .
C1 C10 1.402(4) .
C1 C9 1.493(4) .
C3 C13 1.387(4) .
C3 C16 1.394(4) .
C6 C6 1.398(5) 4_554
C6 H6 0.9300 .
C9 H9 0.9300 .
C10 C10 1.412(5) 4_554
C13 C15 1.392(5) .
C13 H13 0.9300 .
C15 C18 1.355(5) .
C15 H15 0.9300 .
C16 C17 1.381(5) .
C16 H16 0.9300 .
C17 C18 1.384(5) .
C17 H17 0.9300 .
C18 H18 0.9300 .
C20 H20A 0.9600 .
C20 H20B 0.9600 .
C20 H20C 0.9600 .

loop_
_geom_torsion_atom_site_label_1
_geom_torsion_atom_site_label_2
_geom_torsion_atom_site_label_3
_geom_torsion_atom_site_label_4
_geom_torsion
_geom_torsion_site_symmetry_4
C9 N4 C3 C13 -20.5(5) .
C9 N4 C3 C16 160.2(3) .
C10 C1 C6 C6 -1.9(5) 4_554
C9 C1 C6 C6 177.6(3) 4_554
C3 N4 C9 C1 -179.7(2) .
C6 C1 C9 N4 -0.4(4) .
C10 C1 C9 N4 179.1(2) .
C20 O5 C10 C1 -99.3(3) .
C20 O5 C10 C10 83.0(4) 4_554
C6 C1 C10 O5 -177.0(2) .
C9 C1 C10 O5 3.5(4) .
C6 C1 C10 C10 0.7(4) 4_554
C9 C1 C10 C10 -178.8(2) 4_554
C16 C3 C13 C15 -0.2(6) .
N4 C3 C13 C15 -179.5(3) .
C3 C13 C15 C18 0.8(7) .
C13 C3 C16 C17 0.6(5) .
N4 C3 C16 C17 179.9(3) .
C3 C16 C17 C18 -1.5(5) .
C13 C15 C18 C17 -1.8(7) .
C16 C17 C18 C15 2.1(6) .
